data_4102409
loop_
_publ_author_name
'Martin A. Bennett'
'Suresh K. Bhargava'
'Eddie Chung-Chin Cheng'
'Wai Han Lam'
'Terence Kwok-Ming Lee'
'Steven H. Priv\'er'
'J\"org Wagler'
'Anthony C. Willis'
'Wing-Wah Yam, Vivian'

_publ_contact_author_address
;
School of Applied Sciences,
Applied Chemistry,
RMIT University,
GPO Box 2476V,
Melbourne, Victoria, 3001, Australia
;
_publ_contact_author_name '  Suresh K. Bhargava '
_publ_section_title
;
 Unprecedented Near-Infrared (NIR) Emission in Diplatinum(III) (d7-d7)
 Complexes at Room Temperature
;
_journal_name_full 'Journal of the American Chemical Society'
_journal_page_first 7094
_journal_page_last 7103
_journal_paper_doi 10.1021/ja1002313
_journal_volume 132
_journal_year 2010
_chemical_formula_moiety 'C84 H80 As4 Pt2, 1.4(C H2 Cl2)'
_chemical_formula_sum 'C85.4 H82.8 As4 Cl2.8 Pt2'
_chemical_formula_weight 1898.24
_chemical_name_systematic
;
 ?
;
_space_group_IT_number 2
_symmetry_cell_setting triclinic
_symmetry_space_group_name_Hall '-P 1'
_symmetry_space_group_name_H-M 'P -1'
_atom_sites_solution_hydrogens geom
_atom_sites_solution_primary direct
_atom_sites_solution_secondary difmap
_audit_creation_method SHELXL-97
_cell_angle_alpha 87.5500(10)
_cell_angle_beta 79.1420(10)
_cell_angle_gamma 83.8340(10)
_cell_formula_units_Z 1
_cell_length_a 12.25080(10)
_cell_length_b 12.28270(10)
_cell_length_c 12.7841(2)
_cell_measurement_reflns_used 112592
_cell_measurement_temperature 100(2)
_cell_measurement_theta_max 37.785
_cell_measurement_theta_min 2.546
_cell_volume 1877.79(4)
_computing_cell_refinement DENZO-SMN
_computing_data_collection 'Nonius Collect'
_computing_data_reduction Scalepack
_computing_molecular_graphics 'ORTEP32 for windows (Farugia)'
_computing_publication_material 'Ciftab (Sheldrick, 1997)'
_computing_structure_refinement 'SHELXL-97 (Sheldrick, 1997)'
_computing_structure_solution 'SHELXS-97 (Sheldrick, 1990)'
_diffrn_ambient_temperature 100(2)
_diffrn_measured_fraction_theta_full 0.999
_diffrn_measured_fraction_theta_max 0.999
_diffrn_measurement_device_type 'Nonius Kappa CCD area detector'
_diffrn_measurement_method 'phi and omega scans'
_diffrn_radiation_monochromator graphite
_diffrn_radiation_source 'fine-focus sealed tube'
_diffrn_radiation_type MoK\a
_diffrn_radiation_wavelength 0.71073
_diffrn_reflns_av_R_equivalents 0.0431
_diffrn_reflns_av_sigmaI/netI 0.0315
_diffrn_reflns_limit_h_max 20
_diffrn_reflns_limit_h_min -18
_diffrn_reflns_limit_k_max 21
_diffrn_reflns_limit_k_min -20
_diffrn_reflns_limit_l_max 21
_diffrn_reflns_limit_l_min -21
_diffrn_reflns_number 81055
_diffrn_reflns_theta_full 37.50
_diffrn_reflns_theta_max 37.50
_diffrn_reflns_theta_min 2.56
_exptl_absorpt_coefficient_mu 5.614
_exptl_absorpt_correction_T_max 0.409
_exptl_absorpt_correction_T_min 0.316
_exptl_absorpt_correction_type multi-scan
_exptl_absorpt_process_details
;
 multi-scan from symmetry-related measurements 
 Sortav (Blessing 1995)
;
_exptl_crystal_colour green
_exptl_crystal_density_diffrn 1.679
_exptl_crystal_density_method 'not measured'
_exptl_crystal_description block
_exptl_crystal_F_000 930.8
_exptl_crystal_size_max 0.27
_exptl_crystal_size_mid 0.21
_exptl_crystal_size_min 0.16
_refine_diff_density_max 2.706
_refine_diff_density_min -2.249
_refine_diff_density_rms 0.150
_refine_ls_extinction_method none
_refine_ls_goodness_of_fit_ref 1.032
_refine_ls_hydrogen_treatment constr
_refine_ls_matrix_type full
_refine_ls_number_parameters 457
_refine_ls_number_reflns 19733
_refine_ls_number_restraints 25
_refine_ls_restrained_S_all 1.033
_refine_ls_R_factor_all 0.0311
_refine_ls_R_factor_gt 0.0258
_refine_ls_shift/su_max 0.002
_refine_ls_shift/su_mean 0.000
_refine_ls_structure_factor_coef Fsqd
_refine_ls_weighting_details 'calc w=1/[\s^2^(Fo^2^)+(0.0299P)^2^+2.3125P] where P=(Fo^2^+2Fc^2^)/3'
_refine_ls_weighting_scheme calc
_refine_ls_wR_factor_gt 0.0634
_refine_ls_wR_factor_ref 0.0649
_reflns_number_gt 17943
_reflns_number_total 19733
_reflns_threshold_expression >2sigma(I)
_cod_data_source_file ja1002313_si_002_3.cif
_cod_data_source_block compd_2b
_cod_original_sg_symbol_Hall -P1
_cod_original_formula_sum 'C85.40 H82.80 As4 Cl2.80 Pt2'
_cod_database_code 4102409

loop_
_symmetry_equiv_pos_as_xyz
'x, y, z'
'-x, -y, -z'

loop_
_atom_site_label
_atom_site_type_symbol
_atom_site_fract_x
_atom_site_fract_y
_atom_site_fract_z
_atom_site_U_iso_or_equiv
_atom_site_adp_type
_atom_site_occupancy
_atom_site_symmetry_multiplicity
_atom_site_calc_flag
_atom_site_refinement_flags
_atom_site_disorder_assembly
_atom_site_disorder_group
Pt1 Pt 0.001485(5) 0.117427(5) 0.471369(5) 0.00938(2) Uani 1 1 d . . .
As1 As 0.017887(14) 0.042838(14) 0.293370(14) 0.01106(3) Uani 1 1 d . . .
As2 As 0.199302(13) 0.081269(14) 0.474944(14) 0.01057(3) Uani 1 1 d . . .
C1 C 0.02687(15) -0.11505(14) 0.28631(14) 0.0141(3) Uani 1 1 d . . .
C2 C 0.04865(18) -0.16211(16) 0.18522(15) 0.0195(3) Uani 1 1 d . . .
H2 H 0.0557 -0.1161 0.1231 0.023 Uiso 1 1 calc R . .
C3 C 0.06005(19) -0.27512(17) 0.17518(16) 0.0203(3) Uani 1 1 d . . .
H3 H 0.0729 -0.3060 0.1065 0.024 Uiso 1 1 calc R . .
C4 C 0.05270(17) -0.34334(16) 0.26581(16) 0.0183(3) Uani 1 1 d D . .
C5 C 0.03549(16) -0.29470(15) 0.36546(15) 0.0168(3) Uani 1 1 d . . .
H5 H 0.0333 -0.3411 0.4271 0.020 Uiso 1 1 calc R . .
C6 C 0.02124(14) -0.18063(14) 0.37896(14) 0.0121(3) Uani 1 1 d . . .
C8 C 0.0990(5) -0.5107(3) 0.1463(3) 0.0365(10) Uani 0.60 1 d PD A 1
H8A H 0.1089 -0.5909 0.1484 0.055 Uiso 0.60 1 d PR A 1
H8B H 0.1671 -0.4828 0.1064 0.055 Uiso 0.60 1 d PR A 1
H8C H 0.0360 -0.4855 0.1112 0.055 Uiso 0.60 1 d PR A 1
C7 C 0.0757(4) -0.46846(18) 0.2595(3) 0.0216(8) Uani 0.60 1 d PD A 1
H7 H 0.1436 -0.4909 0.2912 0.026 Uiso 0.60 1 calc PR A 1
C9 C -0.0212(5) -0.5223(5) 0.3266(6) 0.0505(17) Uani 0.60 1 d PD A 1
H9A H -0.0884 -0.5047 0.2954 0.076 Uiso 0.60 1 d PR A 1
H9B H -0.0350 -0.4950 0.3993 0.076 Uiso 0.60 1 d PR A 1
H9C H -0.0025 -0.6019 0.3282 0.076 Uiso 0.60 1 d PR A 1
C8A C -0.0212(7) -0.4950(6) 0.1751(6) 0.0398(17) Uani 0.40 1 d PD A 2
H8D H -0.0138 -0.5745 0.1666 0.060 Uiso 0.40 1 d PR A 2
H8E H 0.0023 -0.4591 0.1057 0.060 Uiso 0.40 1 d PR A 2
H8F H -0.0993 -0.4694 0.2035 0.060 Uiso 0.40 1 d PR A 2
C7A C 0.0524(7) -0.4668(2) 0.2518(5) 0.0216(8) Uani 0.40 1 d PD A 2
H7A H 0.1306 -0.4948 0.2196 0.026 Uiso 0.40 1 calc PR A 2
C9A C 0.0229(6) -0.5308(5) 0.3563(4) 0.0239(10) Uani 0.40 1 d PD A 2
H9D H -0.0518 -0.5030 0.3932 0.036 Uiso 0.40 1 d PR A 2
H9E H 0.0776 -0.5219 0.4013 0.036 Uiso 0.40 1 d PR A 2
H9F H 0.0238 -0.6085 0.3415 0.036 Uiso 0.40 1 d PR A 2
C10 C -0.09510(15) 0.10423(15) 0.21271(14) 0.0147(3) Uani 1 1 d . . .
C11 C -0.13931(18) 0.04497(18) 0.14250(16) 0.0206(3) Uani 1 1 d . . .
H11 H -0.1191 -0.0317 0.1363 0.025 Uiso 1 1 calc R . .
C12 C -0.21298(19) 0.0980(2) 0.08163(18) 0.0262(4) Uani 1 1 d . . .
H12 H -0.2430 0.0574 0.0342 0.031 Uiso 1 1 calc R . .
C13 C -0.2425(2) 0.2095(2) 0.09000(18) 0.0288(5) Uani 1 1 d . . .
H13 H -0.2921 0.2454 0.0476 0.035 Uiso 1 1 calc R . .
C14 C -0.1999(2) 0.2691(2) 0.16023(19) 0.0287(5) Uani 1 1 d . . .
H14 H -0.2207 0.3457 0.1664 0.034 Uiso 1 1 calc R . .
C15 C -0.12646(18) 0.21629(18) 0.22168(17) 0.0215(4) Uani 1 1 d . . .
H15 H -0.0976 0.2570 0.2700 0.026 Uiso 1 1 calc R . .
C16 C 0.15115(15) 0.06636(15) 0.18663(14) 0.0144(3) Uani 1 1 d . . .
C17 C 0.25073(16) 0.00273(17) 0.19437(15) 0.0180(3) Uani 1 1 d . . .
H17 H 0.2514 -0.0549 0.2463 0.022 Uiso 1 1 calc R . .
C18 C 0.34964(17) 0.0238(2) 0.12573(17) 0.0227(4) Uani 1 1 d . . .
H18 H 0.4177 -0.0188 0.1320 0.027 Uiso 1 1 calc R . .
C19 C 0.34883(19) 0.1063(2) 0.04864(19) 0.0265(4) Uani 1 1 d . . .
H19 H 0.4164 0.1211 0.0027 0.032 Uiso 1 1 calc R . .
C20 C 0.2494(2) 0.1675(2) 0.03848(18) 0.0258(4) Uani 1 1 d . . .
H20 H 0.2486 0.2228 -0.0157 0.031 Uiso 1 1 calc R . .
C21 C 0.15046(17) 0.14819(16) 0.10734(16) 0.0188(3) Uani 1 1 d . . .
H21 H 0.0826 0.1907 0.1004 0.023 Uiso 1 1 calc R . .
C22 C 0.24861(13) -0.07451(14) 0.46674(14) 0.0122(3) Uani 1 1 d . . .
C23 C 0.36222(14) -0.11039(15) 0.43437(15) 0.0153(3) Uani 1 1 d . . .
H23 H 0.4132 -0.0590 0.4055 0.018 Uiso 1 1 calc R . .
C24 C 0.40120(14) -0.22023(15) 0.44407(15) 0.0161(3) Uani 1 1 d . . .
H24 H 0.4782 -0.2436 0.4212 0.019 Uiso 1 1 calc R . .
C25 C 0.32717(15) -0.29603(15) 0.48748(15) 0.0155(3) Uani 1 1 d . . .
C26 C 0.21383(14) -0.25965(14) 0.51519(15) 0.0147(3) Uani 1 1 d . . .
H26 H 0.1633 -0.3121 0.5420 0.018 Uiso 1 1 calc R . .
C27 C 0.17000(13) -0.14963(14) 0.50567(14) 0.0122(3) Uani 1 1 d . . .
C28 C 0.36888(16) -0.41543(16) 0.50324(18) 0.0197(3) Uani 1 1 d . . .
H28 H 0.4513 -0.4240 0.4758 0.024 Uiso 1 1 calc R . .
C29 C 0.3161(3) -0.4929(2) 0.4418(2) 0.0336(5) Uani 1 1 d . . .
H29A H 0.2358 -0.4901 0.4705 0.050 Uiso 1 1 d R . .
H29B H 0.3509 -0.5678 0.4492 0.050 Uiso 1 1 d R . .
H29C H 0.3276 -0.4706 0.3663 0.050 Uiso 1 1 d R . .
C30 C 0.3498(2) -0.44856(18) 0.6216(2) 0.0268(4) Uani 1 1 d . . .
H30A H 0.3918 -0.4045 0.6590 0.040 Uiso 1 1 d R . .
H30B H 0.3754 -0.5263 0.6295 0.040 Uiso 1 1 d R . .
H30C H 0.2700 -0.4360 0.6520 0.040 Uiso 1 1 d R . .
C31 C 0.30403(14) 0.16393(14) 0.37651(14) 0.0132(3) Uani 1 1 d . . .
C32 C 0.26137(16) 0.24025(15) 0.30639(15) 0.0159(3) Uani 1 1 d . . .
H32 H 0.1834 0.2496 0.3064 0.019 Uiso 1 1 calc R . .
C33 C 0.33275(18) 0.30253(16) 0.23666(17) 0.0205(3) Uani 1 1 d . . .
H33 H 0.3032 0.3545 0.1894 0.025 Uiso 1 1 calc R . .
C34 C 0.44704(19) 0.28913(17) 0.23574(18) 0.0220(4) Uani 1 1 d . . .
H34 H 0.4959 0.3295 0.1860 0.026 Uiso 1 1 calc R . .
C35 C 0.48957(16) 0.21613(17) 0.30827(18) 0.0208(3) Uani 1 1 d . . .
H35 H 0.5674 0.2080 0.3090 0.025 Uiso 1 1 calc R . .
C36 C 0.41834(15) 0.15517(15) 0.37946(16) 0.0165(3) Uani 1 1 d . . .
H36 H 0.4473 0.1074 0.4303 0.020 Uiso 1 1 calc R . .
C37 C 0.25419(14) 0.11767(15) 0.60184(14) 0.0142(3) Uani 1 1 d . . .
C38 C 0.23928(17) 0.22731(17) 0.63230(16) 0.0188(3) Uani 1 1 d . . .
H38 H 0.1963 0.2803 0.5965 0.023 Uiso 1 1 calc R . .
C39 C 0.28761(19) 0.25830(19) 0.71517(17) 0.0232(4) Uani 1 1 d . . .
H39 H 0.2761 0.3323 0.7369 0.028 Uiso 1 1 calc R . .
C40 C 0.35282(18) 0.1814(2) 0.76639(16) 0.0237(4) Uani 1 1 d . . .
H40 H 0.3874 0.2034 0.8215 0.028 Uiso 1 1 calc R . .
C41 C 0.36715(17) 0.0731(2) 0.73687(17) 0.0222(4) Uani 1 1 d . . .
H41 H 0.4111 0.0206 0.7723 0.027 Uiso 1 1 calc R . .
C42 C 0.31735(15) 0.04051(17) 0.65521(15) 0.0172(3) Uani 1 1 d . . .
H42 H 0.3265 -0.0342 0.6360 0.021 Uiso 1 1 calc R . .
Cl1A Cl 0.3938(3) 0.4354(2) 0.9175(2) 0.0809(5) Uani 0.53 1 d PD B 1
C1SA C 0.5130(5) 0.4071(8) 0.8228(8) 0.0809(5) Uani 0.53 1 d PD B 1
H1SA H 0.4892 0.3844 0.7579 0.097 Uiso 0.53 1 calc PR B 1
H1SB H 0.5468 0.4767 0.8046 0.097 Uiso 0.53 1 calc PR B 1
Cl2A Cl 0.6174(3) 0.3102(2) 0.8498(2) 0.0809(5) Uani 0.53 1 d PD B 1
Cl1B Cl 0.3696(9) 0.5241(9) 0.9337(8) 0.097(2) Uani 0.17 1 d PDU C 2
C1SB C 0.4120(13) 0.3906(13) 0.966(3) 0.097(2) Uani 0.17 1 d PD C 2
H1SC H 0.3997 0.3806 1.0449 0.116 Uiso 0.17 1 calc PR C 2
H1SD H 0.3674 0.3402 0.9381 0.116 Uiso 0.17 1 calc PR C 2
Cl2B Cl 0.5518(9) 0.3599(8) 0.9137(8) 0.097(2) Uani 0.17 1 d PD C 2

loop_
_atom_site_aniso_label
_atom_site_aniso_U_11
_atom_site_aniso_U_22
_atom_site_aniso_U_33
_atom_site_aniso_U_23
_atom_site_aniso_U_13
_atom_site_aniso_U_12
Pt1 0.00715(2) 0.00964(3) 0.01094(3) -0.00129(2) -0.00071(2) -0.00035(2)
As1 0.01044(6) 0.01189(7) 0.01058(7) -0.00160(5) -0.00096(5) -0.00109(5)
As2 0.00741(6) 0.01177(7) 0.01239(7) -0.00120(5) -0.00134(5) -0.00087(5)
C1 0.0159(7) 0.0130(6) 0.0128(6) -0.0029(5) -0.0008(5) -0.0014(5)
C2 0.0272(9) 0.0171(8) 0.0133(7) -0.0030(6) -0.0003(6) -0.0030(7)
C3 0.0264(9) 0.0179(8) 0.0155(7) -0.0060(6) 0.0003(6) -0.0031(7)
C4 0.0210(8) 0.0146(7) 0.0187(8) -0.0050(6) -0.0006(6) -0.0024(6)
C5 0.0189(7) 0.0141(7) 0.0165(7) -0.0031(6) -0.0010(6) -0.0006(6)
C6 0.0097(6) 0.0119(6) 0.0141(6) -0.0022(5) -0.0001(5) -0.0010(5)
C8 0.059(3) 0.0202(16) 0.030(2) -0.0128(14) -0.0101(19) 0.0057(17)
C7 0.023(2) 0.0142(8) 0.0268(12) -0.0076(7) -0.0013(12) -0.0013(8)
C9 0.044(3) 0.025(2) 0.076(5) -0.018(3) 0.016(3) -0.018(2)
C8A 0.067(5) 0.028(3) 0.032(3) -0.004(2) -0.019(3) -0.022(3)
C7A 0.023(2) 0.0142(8) 0.0268(12) -0.0076(7) -0.0013(12) -0.0013(8)
C9A 0.030(3) 0.013(2) 0.029(3) -0.0029(17) -0.004(2) -0.005(2)
C10 0.0123(6) 0.0188(7) 0.0130(7) -0.0009(5) -0.0026(5) -0.0014(5)
C11 0.0208(8) 0.0257(9) 0.0174(8) -0.0011(7) -0.0061(6) -0.0067(7)
C12 0.0223(9) 0.0416(12) 0.0175(8) -0.0005(8) -0.0089(7) -0.0071(9)
C13 0.0222(9) 0.0452(13) 0.0185(9) 0.0001(9) -0.0086(7) 0.0070(9)
C14 0.0313(11) 0.0303(11) 0.0233(10) -0.0034(8) -0.0104(8) 0.0125(9)
C15 0.0224(9) 0.0230(9) 0.0194(8) -0.0049(7) -0.0080(7) 0.0051(7)
C16 0.0126(6) 0.0177(7) 0.0125(6) -0.0032(5) -0.0001(5) -0.0021(5)
C17 0.0147(7) 0.0247(8) 0.0142(7) -0.0042(6) -0.0019(6) 0.0003(6)
C18 0.0140(7) 0.0342(11) 0.0190(8) -0.0080(7) -0.0001(6) -0.0004(7)
C19 0.0189(9) 0.0365(12) 0.0221(9) -0.0065(8) 0.0058(7) -0.0089(8)
C20 0.0266(10) 0.0289(10) 0.0188(9) 0.0007(7) 0.0057(7) -0.0072(8)
C21 0.0195(8) 0.0191(8) 0.0158(7) 0.0003(6) 0.0018(6) -0.0018(6)
C22 0.0086(6) 0.0131(6) 0.0144(7) -0.0016(5) -0.0013(5) 0.0005(5)
C23 0.0096(6) 0.0161(7) 0.0194(8) -0.0010(6) -0.0010(5) -0.0005(5)
C24 0.0094(6) 0.0180(7) 0.0196(8) -0.0022(6) -0.0004(5) 0.0017(5)
C25 0.0109(6) 0.0151(7) 0.0194(8) -0.0016(6) -0.0014(5) 0.0020(5)
C26 0.0100(6) 0.0134(6) 0.0194(7) -0.0006(5) -0.0008(5) 0.0009(5)
C27 0.0077(6) 0.0136(6) 0.0148(7) -0.0016(5) -0.0013(5) 0.0004(5)
C28 0.0145(7) 0.0147(7) 0.0278(9) -0.0015(6) -0.0012(6) 0.0040(6)
C29 0.0402(14) 0.0197(9) 0.0419(14) -0.0114(9) -0.0135(11) 0.0069(9)
C30 0.0283(10) 0.0188(9) 0.0317(11) 0.0037(8) -0.0049(8) 0.0028(7)
C31 0.0101(6) 0.0142(6) 0.0151(7) -0.0014(5) -0.0012(5) -0.0023(5)
C32 0.0163(7) 0.0147(7) 0.0171(7) -0.0007(6) -0.0040(6) -0.0012(5)
C33 0.0244(9) 0.0161(7) 0.0213(8) 0.0035(6) -0.0047(7) -0.0043(6)
C34 0.0226(9) 0.0191(8) 0.0233(9) 0.0044(7) 0.0005(7) -0.0074(7)
C35 0.0134(7) 0.0196(8) 0.0279(10) 0.0011(7) 0.0012(6) -0.0048(6)
C36 0.0117(6) 0.0166(7) 0.0213(8) 0.0015(6) -0.0030(6) -0.0033(5)
C37 0.0112(6) 0.0181(7) 0.0135(7) -0.0016(5) -0.0020(5) -0.0031(5)
C38 0.0175(8) 0.0196(8) 0.0195(8) -0.0044(6) -0.0028(6) -0.0023(6)
C39 0.0242(9) 0.0267(9) 0.0202(9) -0.0085(7) -0.0029(7) -0.0077(7)
C40 0.0204(8) 0.0389(12) 0.0138(8) -0.0044(7) -0.0019(6) -0.0122(8)
C41 0.0164(8) 0.0349(11) 0.0168(8) 0.0017(7) -0.0055(6) -0.0050(7)
C42 0.0137(7) 0.0229(8) 0.0153(7) -0.0003(6) -0.0033(6) -0.0018(6)
Cl1A 0.0994(14) 0.0802(11) 0.0721(10) -0.0125(9) -0.0383(10) -0.0056(10)
C1SA 0.0994(14) 0.0802(11) 0.0721(10) -0.0125(9) -0.0383(10) -0.0056(10)
Cl2A 0.0994(14) 0.0802(11) 0.0721(10) -0.0125(9) -0.0383(10) -0.0056(10)
Cl1B 0.115(4) 0.097(4) 0.084(4) -0.015(3) -0.049(3) 0.022(3)
C1SB 0.115(4) 0.097(4) 0.084(4) -0.015(3) -0.049(3) 0.022(3)
Cl2B 0.115(4) 0.097(4) 0.084(4) -0.015(3) -0.049(3) 0.022(3)

loop_
_atom_type_symbol
_atom_type_description
_atom_type_scat_dispersion_real
_atom_type_scat_dispersion_imag
_atom_type_scat_source
C C 0.0033 0.0016 'International Tables Vol C Tables 4.2.6.8 and 6.1.1.4'
H H 0.0000 0.0000 'International Tables Vol C Tables 4.2.6.8 and 6.1.1.4'
As As 0.0499 2.0058 'International Tables Vol C Tables 4.2.6.8 and 6.1.1.4'
Pt Pt -1.7033 8.3905 'International Tables Vol C Tables 4.2.6.8 and 6.1.1.4'
Cl Cl 0.1484 0.1585 'International Tables Vol C Tables 4.2.6.8 and 6.1.1.4'

loop_
_geom_angle_atom_site_label_1
_geom_angle_atom_site_label_2
_geom_angle_atom_site_label_3
_geom_angle
_geom_angle_site_symmetry_1
_geom_angle_site_symmetry_3
C6 Pt1 C27 82.73(7) 2_556 2_556
C6 Pt1 As2 88.62(5) 2_556 .
C27 Pt1 As2 170.87(5) 2_556 .
C6 Pt1 As1 176.98(5) 2_556 .
C27 Pt1 As1 94.25(5) 2_556 .
As2 Pt1 As1 94.374(6) . .
C6 Pt1 Pt1 99.59(5) 2_556 2_556
C27 Pt1 Pt1 94.87(5) 2_556 2_556
As2 Pt1 Pt1 83.643(5) . 2_556
As1 Pt1 Pt1 80.404(5) . 2_556
C1 As1 C10 107.59(8) . .
C1 As1 C16 98.16(7) . .
C10 As1 C16 98.49(8) . .
C1 As1 Pt1 116.14(5) . .
C10 As1 Pt1 115.41(5) . .
C16 As1 Pt1 118.41(5) . .
C22 As2 C37 100.49(7) . .
C22 As2 C31 110.05(7) . .
C37 As2 C31 94.66(7) . .
C22 As2 Pt1 111.62(5) . .
C37 As2 Pt1 119.10(5) . .
C31 As2 Pt1 118.55(5) . .
C6 C1 C2 120.93(16) . .
C6 C1 As1 120.73(13) . .
C2 C1 As1 118.12(14) . .
C3 C2 C1 120.69(18) . .
C3 C2 H2 119.7 . .
C1 C2 H2 119.7 . .
C2 C3 C4 120.07(18) . .
C2 C3 H3 120.0 . .
C4 C3 H3 120.0 . .
C3 C4 C5 118.23(17) . .
C3 C4 C7A 118.2(3) . .
C5 C4 C7A 123.3(3) . .
C3 C4 C7 122.4(2) . .
C5 C4 C7 119.0(2) . .
C4 C5 C6 123.33(18) . .
C4 C5 H5 118.3 . .
C6 C5 H5 118.3 . .
C1 C6 C5 116.68(16) . .
C1 C6 Pt1 123.00(12) . 2_556
C5 C6 Pt1 120.30(13) . 2_556
C7 C8 H8A 109.5 . .
C7 C8 H8B 109.5 . .
H8A C8 H8B 109.5 . .
C7 C8 H8C 109.5 . .
H8A C8 H8C 109.5 . .
H8B C8 H8C 109.5 . .
C7 C8 H8E 101.4 . .
H8A C8 H8E 116.8 . .
H8B C8 H8E 109.8 . .
C8 C7 C9 110.1(4) . .
C8 C7 C4 113.9(3) . .
C9 C7 C4 109.9(3) . .
C8 C7 H7 107.5 . .
C9 C7 H7 107.5 . .
C4 C7 H7 107.5 . .
C7 C9 H9A 109.5 . .
C7 C9 H9B 109.4 . .
H9A C9 H9B 109.5 . .
C7 C9 H9C 109.5 . .
H9A C9 H9C 109.5 . .
H9B C9 H9C 109.5 . .
H9C C9 H9D 106.9 . .
C7 C9 H9F 100.0 . .
H9D C9 H9F 101.1 . .
C7A C8A H8D 109.5 . .
C7A C8A H8E 109.5 . .
H8D C8A H8E 109.5 . .
C7A C8A H8F 109.5 . .
H8C C8A H8F 139.6 . .
H8D C8A H8F 109.5 . .
H8E C8A H8F 109.5 . .
C8A C7A C9A 109.4(5) . .
C8A C7A C4 113.9(4) . .
C9A C7A C4 113.8(4) . .
C8A C7A H7A 106.4 . .
C9A C7A H7A 106.4 . .
C4 C7A H7A 106.4 . .
C7A C9A H9B 110.5 . .
C7A C9A H9C 100.3 . .
H9B C9A H9C 109.7 . .
C7A C9A H9D 109.5 . .
C7A C9A H9E 109.4 . .
H9D C9A H9E 109.5 . .
C7A C9A H9F 109.5 . .
H9D C9A H9F 109.5 . .
H9E C9A H9F 109.5 . .
C15 C10 C11 119.22(18) . .
C15 C10 As1 116.34(14) . .
C11 C10 As1 124.28(15) . .
C12 C11 C10 120.1(2) . .
C12 C11 H11 119.9 . .
C10 C11 H11 119.9 . .
C13 C12 C11 120.3(2) . .
C13 C12 H12 119.9 . .
C11 C12 H12 119.9 . .
C12 C13 C14 120.2(2) . .
C12 C13 H13 119.9 . .
C14 C13 H13 119.9 . .
C13 C14 C15 119.8(2) . .
C13 C14 H14 120.1 . .
C15 C14 H14 120.1 . .
C10 C15 C14 120.4(2) . .
C10 C15 H15 119.8 . .
C14 C15 H15 119.8 . .
C17 C16 C21 119.49(17) . .
C17 C16 As1 118.31(14) . .
C21 C16 As1 122.11(14) . .
C16 C17 C18 119.97(19) . .
C16 C17 H17 120.0 . .
C18 C17 H17 120.0 . .
C19 C18 C17 120.2(2) . .
C19 C18 H18 119.9 . .
C17 C18 H18 119.9 . .
C18 C19 C20 119.93(19) . .
C18 C19 H19 120.0 . .
C20 C19 H19 120.0 . .
C19 C20 C21 120.3(2) . .
C19 C20 H20 119.8 . .
C21 C20 H20 119.8 . .
C20 C21 C16 120.0(2) . .
C20 C21 H21 120.0 . .
C16 C21 H21 120.0 . .
C23 C22 C27 120.93(15) . .
C23 C22 As2 120.23(13) . .
C27 C22 As2 118.44(12) . .
C24 C23 C22 120.84(17) . .
C24 C23 H23 119.6 . .
C22 C23 H23 119.6 . .
C23 C24 C25 119.93(16) . .
C23 C24 H24 120.0 . .
C25 C24 H24 120.0 . .
C24 C25 C26 118.41(16) . .
C24 C25 C28 120.73(16) . .
C26 C25 C28 120.86(17) . .
C25 C26 C27 123.78(17) . .
C25 C26 H26 118.1 . .
C27 C26 H26 118.1 . .
C26 C27 C22 115.97(15) . .
C26 C27 Pt1 117.30(12) . 2_556
C22 C27 Pt1 126.11(12) . 2_556
C25 C28 C29 112.80(18) . .
C25 C28 C30 111.06(17) . .
C29 C28 C30 109.9(2) . .
C25 C28 H28 107.6 . .
C29 C28 H28 107.6 . .
C30 C28 H28 107.6 . .
C28 C29 H29A 109.5 . .
C28 C29 H29B 109.5 . .
H29A C29 H29B 109.5 . .
C28 C29 H29C 109.5 . .
H29A C29 H29C 109.5 . .
H29B C29 H29C 109.5 . .
C28 C30 H30A 109.5 . .
C28 C30 H30B 109.5 . .
H30A C30 H30B 109.5 . .
C28 C30 H30C 109.5 . .
H30A C30 H30C 109.5 . .
H30B C30 H30C 109.5 . .
C32 C31 C36 119.16(17) . .
C32 C31 As2 118.38(13) . .
C36 C31 As2 122.28(14) . .
C33 C32 C31 120.22(18) . .
C33 C32 H32 119.9 . .
C31 C32 H32 119.9 . .
C34 C33 C32 120.36(19) . .
C34 C33 H33 119.8 . .
C32 C33 H33 119.8 . .
C33 C34 C35 119.66(18) . .
C33 C34 H34 120.2 . .
C35 C34 H34 120.2 . .
C36 C35 C34 120.18(19) . .
C36 C35 H35 119.9 . .
C34 C35 H35 119.9 . .
C35 C36 C31 120.26(18) . .
C35 C36 H36 119.9 . .
C31 C36 H36 119.9 . .
C42 C37 C38 119.55(17) . .
C42 C37 As2 121.91(14) . .
C38 C37 As2 118.18(14) . .
C39 C38 C37 119.8(2) . .
C39 C38 H38 120.1 . .
C37 C38 H38 120.1 . .
C38 C39 C40 120.4(2) . .
C38 C39 H39 119.8 . .
C40 C39 H39 119.8 . .
C41 C40 C39 119.90(19) . .
C41 C40 H40 120.0 . .
C39 C40 H40 120.0 . .
C40 C41 C42 120.3(2) . .
C40 C41 H41 119.9 . .
C42 C41 H41 119.9 . .
C37 C42 C41 120.06(19) . .
C37 C42 H42 120.0 . .
C41 C42 H42 120.0 . .
Cl2A C1SA Cl1A 120.0(7) . .
Cl2A C1SA H1SA 107.3 . .
Cl1A C1SA H1SA 107.3 . .
Cl2A C1SA H1SB 107.3 . .
Cl1A C1SA H1SB 107.3 . .
H1SA C1SA H1SB 106.9 . .
Cl2B C1SB Cl1B 109.9(9) . .
Cl2B C1SB H1SC 109.7 . .
Cl1B C1SB H1SC 109.7 . .
Cl2B C1SB H1SD 109.7 . .
Cl1B C1SB H1SD 109.7 . .
H1SC C1SB H1SD 108.2 . .

loop_
_geom_bond_atom_site_label_1
_geom_bond_atom_site_label_2
_geom_bond_distance
_geom_bond_site_symmetry_2
Pt1 C6 2.0545(17) 2_556
Pt1 C27 2.0629(16) 2_556
Pt1 As2 2.42509(17) .
Pt1 As1 2.45444(18) .
Pt1 Pt1 2.94795(12) 2_556
As1 C1 1.9355(17) .
As1 C10 1.9480(18) .
As1 C16 1.9594(17) .
As2 C22 1.9447(17) .
As2 C37 1.9548(18) .
As2 C31 1.9552(17) .
C1 C6 1.399(2) .
C1 C2 1.406(3) .
C2 C3 1.389(3) .
C2 H2 0.9500 .
C3 C4 1.395(3) .
C3 H3 0.9500 .
C4 C5 1.400(3) .
C4 C7A 1.535(3) .
C4 C7 1.535(3) .
C5 C6 1.407(2) .
C5 H5 0.9500 .
C6 Pt1 2.0545(17) 2_556
C8 C7 1.523(3) .
C8 H8A 0.9800 .
C8 H8B 0.9800 .
C8 H8C 0.9800 .
C7 C9 1.523(3) .
C7 H7 1.0000 .
C9 H9A 0.9800 .
C9 H9B 0.9800 .
C9 H9C 0.9800 .
C8A C7A 1.523(3) .
C8A H8C 0.9820 .
C8A H8D 0.9800 .
C8A H8E 0.9800 .
C8A H8F 0.9800 .
C7A C9A 1.523(3) .
C7A H7A 1.0000 .
C9A H9D 0.9800 .
C9A H9E 0.9800 .
C9A H9F 0.9800 .
C10 C15 1.392(3) .
C10 C11 1.397(3) .
C11 C12 1.393(3) .
C11 H11 0.9500 .
C12 C13 1.381(4) .
C12 H12 0.9500 .
C13 C14 1.390(4) .
C13 H13 0.9500 .
C14 C15 1.394(3) .
C14 H14 0.9500 .
C15 H15 0.9500 .
C16 C17 1.394(3) .
C16 C21 1.397(3) .
C17 C18 1.397(3) .
C17 H17 0.9500 .
C18 C19 1.384(4) .
C18 H18 0.9500 .
C19 C20 1.386(4) .
C19 H19 0.9500 .
C20 C21 1.393(3) .
C20 H20 0.9500 .
C21 H21 0.9500 .
C22 C23 1.403(2) .
C22 C27 1.413(2) .
C23 C24 1.390(3) .
C23 H23 0.9500 .
C24 C25 1.395(3) .
C24 H24 0.9500 .
C25 C26 1.396(2) .
C25 C28 1.518(3) .
C26 C27 1.408(2) .
C26 H26 0.9500 .
C27 Pt1 2.0628(16) 2_556
C28 C29 1.526(3) .
C28 C30 1.531(3) .
C28 H28 1.0000 .
C29 H29A 0.9800 .
C29 H29B 0.9800 .
C29 H29C 0.9800 .
C30 H30A 0.9800 .
C30 H30B 0.9800 .
C30 H30C 0.9800 .
C31 C32 1.398(3) .
C31 C36 1.400(2) .
C32 C33 1.392(3) .
C32 H32 0.9500 .
C33 C34 1.390(3) .
C33 H33 0.9500 .
C34 C35 1.395(3) .
C34 H34 0.9500 .
C35 C36 1.390(3) .
C35 H35 0.9500 .
C36 H36 0.9500 .
C37 C42 1.396(3) .
C37 C38 1.401(3) .
C38 C39 1.392(3) .
C38 H38 0.9500 .
C39 C40 1.393(3) .
C39 H39 0.9500 .
C40 C41 1.383(3) .
C40 H40 0.9500 .
C41 C42 1.396(3) .
C41 H41 0.9500 .
C42 H42 0.9500 .
Cl1A C1SA 1.726(6) .
C1SA Cl2A 1.725(6) .
C1SA H1SA 0.9900 .
C1SA H1SB 0.9900 .
Cl1B C1SB 1.725(6) .
C1SB Cl2B 1.725(6) .
C1SB H1SC 0.9900 .
C1SB H1SD 0.9900 .

loop_
_geom_torsion_atom_site_label_1
_geom_torsion_atom_site_label_2
_geom_torsion_atom_site_label_3
_geom_torsion_atom_site_label_4
_geom_torsion
_geom_torsion_site_symmetry_1
_geom_torsion_site_symmetry_4
C27 Pt1 As1 C1 -97.01(8) 2_556 .
As2 Pt1 As1 C1 80.01(6) . .
Pt1 Pt1 As1 C1 -2.78(6) 2_556 .
C27 Pt1 As1 C10 30.28(8) 2_556 .
As2 Pt1 As1 C10 -152.71(6) . .
Pt1 Pt1 As1 C10 124.51(6) 2_556 .
C27 Pt1 As1 C16 146.56(8) 2_556 .
As2 Pt1 As1 C16 -36.43(6) . .
Pt1 Pt1 As1 C16 -119.22(6) 2_556 .
C6 Pt1 As2 C22 117.57(7) 2_556 .
As1 Pt1 As2 C22 -62.05(6) . .
Pt1 Pt1 As2 C22 17.77(6) 2_556 .
C6 Pt1 As2 C37 1.17(8) 2_556 .
As1 Pt1 As2 C37 -178.46(6) . .
Pt1 Pt1 As2 C37 -98.64(6) 2_556 .
C6 Pt1 As2 C31 -112.97(7) 2_556 .
As1 Pt1 As2 C31 67.41(6) . .
Pt1 Pt1 As2 C31 147.23(6) 2_556 .
C10 As1 C1 C6 -129.50(14) . .
C16 As1 C1 C6 128.85(15) . .
Pt1 As1 C1 C6 1.57(17) . .
C10 As1 C1 C2 55.80(17) . .
C16 As1 C1 C2 -45.85(17) . .
Pt1 As1 C1 C2 -173.13(13) . .
C6 C1 C2 C3 3.0(3) . .
As1 C1 C2 C3 177.65(17) . .
C1 C2 C3 C4 -1.6(3) . .
C2 C3 C4 C5 -1.0(3) . .
C2 C3 C4 C7A 173.1(4) . .
C2 C3 C4 C7 -174.0(3) . .
C3 C4 C5 C6 2.4(3) . .
C7A C4 C5 C6 -171.4(4) . .
C7 C4 C5 C6 175.6(2) . .
C2 C1 C6 C5 -1.6(3) . .
As1 C1 C6 C5 -176.15(13) . .
C2 C1 C6 Pt1 176.47(15) . 2_556
As1 C1 C6 Pt1 1.9(2) . 2_556
C4 C5 C6 C1 -1.1(3) . .
C4 C5 C6 Pt1 -179.20(15) . 2_556
C3 C4 C7 C8 -4.0(5) . .
C5 C4 C7 C8 -177.0(3) . .
C7A C4 C7 C8 68.6(17) . .
C3 C4 C7 C9 -128.2(4) . .
C5 C4 C7 C9 58.9(5) . .
C7A C4 C7 C9 -55.5(18) . .
C3 C4 C7A C8A -43.1(7) . .
C5 C4 C7A C8A 130.7(5) . .
C7 C4 C7A C8A -157(2) . .
C3 C4 C7A C9A -169.4(4) . .
C5 C4 C7A C9A 4.4(7) . .
C7 C4 C7A C9A 76.7(16) . .
C1 As1 C10 C15 170.42(15) . .
C16 As1 C10 C15 -88.17(16) . .
Pt1 As1 C10 C15 38.94(17) . .
C1 As1 C10 C11 -14.18(18) . .
C16 As1 C10 C11 87.23(17) . .
Pt1 As1 C10 C11 -145.65(15) . .
C15 C10 C11 C12 0.6(3) . .
As1 C10 C11 C12 -174.64(16) . .
C10 C11 C12 C13 0.2(3) . .
C11 C12 C13 C14 -0.8(4) . .
C12 C13 C14 C15 0.5(4) . .
C11 C10 C15 C14 -0.9(3) . .
As1 C10 C15 C14 174.74(18) . .
C13 C14 C15 C10 0.3(4) . .
C1 As1 C16 C17 -49.24(16) . .
C10 As1 C16 C17 -158.51(15) . .
Pt1 As1 C16 C17 76.46(15) . .
C1 As1 C16 C21 134.23(16) . .
C10 As1 C16 C21 24.96(17) . .
Pt1 As1 C16 C21 -100.07(15) . .
C21 C16 C17 C18 2.4(3) . .
As1 C16 C17 C18 -174.22(15) . .
C16 C17 C18 C19 -1.2(3) . .
C17 C18 C19 C20 -0.9(3) . .
C18 C19 C20 C21 1.7(4) . .
C19 C20 C21 C16 -0.5(3) . .
C17 C16 C21 C20 -1.6(3) . .
As1 C16 C21 C20 174.90(16) . .
C37 As2 C22 C23 -72.82(16) . .
C31 As2 C22 C23 26.13(17) . .
Pt1 As2 C22 C23 159.91(13) . .
C37 As2 C22 C27 99.92(14) . .
C31 As2 C22 C27 -161.12(13) . .
Pt1 As2 C22 C27 -27.34(15) . .
C27 C22 C23 C24 -2.8(3) . .
As2 C22 C23 C24 169.75(15) . .
C22 C23 C24 C25 -0.7(3) . .
C23 C24 C25 C26 3.2(3) . .
C23 C24 C25 C28 -177.29(18) . .
C24 C25 C26 C27 -2.5(3) . .
C28 C25 C26 C27 178.02(18) . .
C25 C26 C27 C22 -0.8(3) . .
C25 C26 C27 Pt1 170.67(15) . 2_556
C23 C22 C27 C26 3.5(3) . .
As2 C22 C27 C26 -169.24(13) . .
C23 C22 C27 Pt1 -167.17(14) . 2_556
As2 C22 C27 Pt1 20.1(2) . 2_556
C24 C25 C28 C29 -120.2(2) . .
C26 C25 C28 C29 59.2(3) . .
C24 C25 C28 C30 115.9(2) . .
C26 C25 C28 C30 -64.6(2) . .
C22 As2 C31 C32 129.40(14) . .
C37 As2 C31 C32 -127.64(15) . .
Pt1 As2 C31 C32 -0.77(16) . .
C22 As2 C31 C36 -55.47(17) . .
C37 As2 C31 C36 47.48(16) . .
Pt1 As2 C31 C36 174.35(13) . .
C36 C31 C32 C33 3.3(3) . .
As2 C31 C32 C33 178.58(15) . .
C31 C32 C33 C34 0.3(3) . .
C32 C33 C34 C35 -2.7(3) . .
C33 C34 C35 C36 1.5(3) . .
C34 C35 C36 C31 2.1(3) . .
C32 C31 C36 C35 -4.5(3) . .
As2 C31 C36 C35 -179.58(15) . .
C22 As2 C37 C42 3.90(16) . .
C31 As2 C37 C42 -107.51(16) . .
Pt1 As2 C37 C42 126.03(14) . .
C22 As2 C37 C38 176.97(14) . .
C31 As2 C37 C38 65.56(15) . .
Pt1 As2 C37 C38 -60.90(16) . .
C42 C37 C38 C39 0.1(3) . .
As2 C37 C38 C39 -173.14(16) . .
C37 C38 C39 C40 1.5(3) . .
C38 C39 C40 C41 -1.8(3) . .
C39 C40 C41 C42 0.6(3) . .
C38 C37 C42 C41 -1.3(3) . .
As2 C37 C42 C41 171.65(15) . .
C40 C41 C42 C37 1.0(3) . .
